data_7707383
loop_
_publ_author_name
'Paparo, Albert'
'Matthews, Aidan J. R.'
'Smith, Cory D.'
'Edwards, Alison J.'
'Yuvaraj, K.'
'Jones, Cameron'

_publ_section_title
;
 N-Heterocyclic carbene, carbodiphosphorane and diphosphine adducts of
 beryllium dihalides: synthesis, characterisation and reduction studies.
;
_journal_issue 22
_journal_name_full 'Dalton transactions (Cambridge, England : 2003)'
_journal_page_first 7604
_journal_page_last 7609
_journal_paper_doi 10.1039/d1dt01393a
_journal_volume 50
_journal_year 2021
_chemical_absolute_configuration unk
_chemical_formula_sum 'C37 H44 Be N2'
_chemical_formula_weight 525.75
_space_group_crystal_system orthorhombic
_space_group_IT_number 19
_space_group_name_Hall 'P 2ac 2ab'
_space_group_name_H-M_alt 'P 21 21 21'
_atom_sites_solution_hydrogens mixed
_audit_creation_method SHELXL-2016/6
_audit_update_record
;
2021-04-26 deposited with the CCDC.	2021-05-11 downloaded from the CCDC.
;
_cell_angle_alpha 90
_cell_angle_beta 90
_cell_angle_gamma 90
_cell_formula_units_Z 4
_cell_length_a 12.2007(4)
_cell_length_b 14.1881(4)
_cell_length_c 17.9562(5)
_cell_measurement_reflns_used 9690
_cell_measurement_temperature 123(2)
_cell_measurement_theta_max 30.9680
_cell_measurement_theta_min 3.5220
_cell_volume 3108.30(16)
_computing_cell_refinement 'CrysAlisPro 1.171.40.49a (Rigaku OD, 2019)'
_computing_data_collection 'CrysAlisPro 1.171.40.49a (Rigaku OD, 2019)'
_computing_data_reduction 'CrysAlisPro 1.171.40.49a (Rigaku OD, 2019)'
_computing_structure_refinement 'SHELXL-2016/6 (Sheldrick, 2016)'
_computing_structure_solution 'ShelXT (Sheldrick, 2015)'
_diffrn_ambient_temperature 123(2)
_diffrn_measured_fraction_theta_full 0.996
_diffrn_measured_fraction_theta_max 0.996
_diffrn_measurement_device_type 'XtaLAB Synergy, Dualflex, HyPix'
_diffrn_measurement_method '\w scans'
_diffrn_radiation_type MoK\a
_diffrn_radiation_wavelength 0.71073
_diffrn_reflns_av_R_equivalents 0.0372
_diffrn_reflns_av_unetI/netI 0.0370
_diffrn_reflns_Laue_measured_fraction_full 0.996
_diffrn_reflns_Laue_measured_fraction_max 0.996
_diffrn_reflns_limit_h_max 13
_diffrn_reflns_limit_h_min -14
_diffrn_reflns_limit_k_max 17
_diffrn_reflns_limit_k_min -17
_diffrn_reflns_limit_l_max 21
_diffrn_reflns_limit_l_min -21
_diffrn_reflns_number 19406
_diffrn_reflns_point_group_measured_fraction_full 0.991
_diffrn_reflns_point_group_measured_fraction_max 0.991
_diffrn_reflns_theta_full 25.242
_diffrn_reflns_theta_max 25.499
_diffrn_reflns_theta_min 3.511
_diffrn_source 'micro-focus sealed X-ray tube'
_exptl_absorpt_coefficient_mu 0.064
_exptl_absorpt_correction_T_max 1.00000
_exptl_absorpt_correction_T_min 0.63524
_exptl_absorpt_correction_type multi-scan
_exptl_absorpt_process_details
;
CrysAlisPro 1.171.40.49a (Rigaku Oxford Diffraction, 2019)
Empirical absorption correction using spherical harmonics,
 implemented in SCALE3 ABSPACK scaling algorithm.
;
_exptl_crystal_colour yellow
_exptl_crystal_density_diffrn 1.123
_exptl_crystal_description prism
_exptl_crystal_F_000 1136
_exptl_crystal_size_max 0.208
_exptl_crystal_size_mid 0.142
_exptl_crystal_size_min 0.085
_refine_diff_density_max 0.181
_refine_diff_density_min -0.193
_refine_diff_density_rms 0.031
_refine_ls_abs_structure_details
;
 Flack x determined using 2095 quotients [(I+)-(I-)]/[(I+)+(I-)]
 (Parsons, Flack and Wagner, Acta Cryst. B69 (2013) 249-259).
;
_refine_ls_abs_structure_Flack 0.5(10)
_refine_ls_extinction_method none
_refine_ls_goodness_of_fit_ref 1.021
_refine_ls_hydrogen_treatment mixed
_refine_ls_matrix_type full
_refine_ls_number_parameters 377
_refine_ls_number_reflns 5749
_refine_ls_number_restraints 0
_refine_ls_restrained_S_all 1.021
_refine_ls_R_factor_all 0.0429
_refine_ls_R_factor_gt 0.0378
_refine_ls_shift/su_max 0.000
_refine_ls_shift/su_mean 0.000
_refine_ls_structure_factor_coef Fsqd
_refine_ls_weighting_details 'w=1/[\s^2^(Fo^2^)+(0.0487P)^2^+0.5529P] where P=(Fo^2^+2Fc^2^)/3'
_refine_ls_weighting_scheme calc
_refine_ls_wR_factor_gt 0.0926
_refine_ls_wR_factor_ref 0.0952
_reflns_Friedel_coverage 0.770
_reflns_Friedel_fraction_full 0.985
_reflns_Friedel_fraction_max 0.984
_reflns_number_gt 5253
_reflns_number_total 5749
_reflns_threshold_expression 'I > 2\s(I)'
_cod_data_source_file d1dt01393a2.cif
_cod_data_source_block Cj1486
_cod_depositor_comments 'Adding full bibliography for 7707372--7707383.cif.'
_cod_database_code 7707383
_shelx_shelxl_version_number 2016/6
_shelx_space_group_comment
;
The symmetry employed for this shelxl refinement is uniquely defined
by the following loop, which should always be used as a source of
symmetry information in preference to the above space-group names.
They are only intended as comments.
;
_shelx_estimated_absorpt_t_min 0.987
_shelx_estimated_absorpt_t_max 0.995

loop_
_space_group_symop_operation_xyz
'x, y, z'
'-x+1/2, -y, z+1/2'
'x+1/2, -y+1/2, -z'
'-x, y+1/2, -z+1/2'

loop_
_atom_site_label
_atom_site_type_symbol
_atom_site_fract_x
_atom_site_fract_y
_atom_site_fract_z
_atom_site_U_iso_or_equiv
_atom_site_adp_type
_atom_site_occupancy
_atom_site_site_symmetry_order
_atom_site_calc_flag
_atom_site_refinement_flags_posn
_atom_site_refinement_flags_adp
_atom_site_refinement_flags_occupancy
_atom_site_disorder_assembly
_atom_site_disorder_group
N1 N 0.41830(14) 0.57518(11) 0.71150(9) 0.0185(4) Uani 1 1 d . . . . .
C1 C 0.32895(17) 0.63108(13) 0.71902(10) 0.0191(4) Uani 1 1 d . . . . .
Be1 Be 0.2901(3) 0.7182(2) 0.65602(15) 0.0269(6) Uani 1 1 d . . . . .
N2 N 0.29425(14) 0.61473(11) 0.78964(9) 0.0185(3) Uani 1 1 d . . . . .
C2 C 0.43901(18) 0.52503(14) 0.77584(11) 0.0231(4) Uani 1 1 d . . . . .
H2 H 0.496956 0.481477 0.783862 0.028 Uiso 1 1 calc R U . . .
C3 C 0.36114(18) 0.54992(14) 0.82485(11) 0.0231(4) Uani 1 1 d . . . . .
H3 H 0.353445 0.527289 0.874368 0.028 Uiso 1 1 calc R U . . .
C4 C 0.47389(17) 0.56292(14) 0.64118(11) 0.0208(4) Uani 1 1 d . . . . .
C5 C 0.56669(18) 0.61686(14) 0.62608(12) 0.0247(5) Uani 1 1 d . . . . .
C6 C 0.6136(2) 0.60642(15) 0.55569(13) 0.0311(5) Uani 1 1 d . . . . .
H6 H 0.676688 0.642219 0.542982 0.037 Uiso 1 1 calc R U . . .
C7 C 0.5696(2) 0.54481(17) 0.50427(12) 0.0340(6) Uani 1 1 d . . . . .
H7 H 0.602290 0.539300 0.456445 0.041 Uiso 1 1 calc R U . . .
C8 C 0.4791(2) 0.49133(18) 0.52140(13) 0.0337(5) Uani 1 1 d . . . . .
H8 H 0.450458 0.448770 0.485492 0.040 Uiso 1 1 calc R U . . .
C9 C 0.42908(19) 0.49885(17) 0.59072(12) 0.0287(5) Uani 1 1 d . . . . .
C10 C 0.6166(2) 0.68422(15) 0.68224(14) 0.0294(5) Uani 1 1 d . . . . .
H10 H 0.575486 0.677074 0.730101 0.035 Uiso 1 1 calc R U . . .
C11 C 0.7361(2) 0.6610(2) 0.69728(18) 0.0483(7) Uani 1 1 d . . . . .
H11A H 0.742026 0.595764 0.714834 0.072 Uiso 1 1 calc R U . . .
H11B H 0.764831 0.703742 0.735419 0.072 Uiso 1 1 calc R U . . .
H11C H 0.778457 0.668389 0.651294 0.072 Uiso 1 1 calc R U . . .
C12 C 0.6049(3) 0.78578(18) 0.6570(2) 0.0617(9) Uani 1 1 d . . . . .
H12A H 0.644343 0.794619 0.609937 0.093 Uiso 1 1 calc R U . . .
H12B H 0.635765 0.827756 0.694929 0.093 Uiso 1 1 calc R U . . .
H12C H 0.527202 0.800566 0.649760 0.093 Uiso 1 1 calc R U . . .
C13 C 0.3306(2) 0.4373(2) 0.60945(15) 0.0443(7) Uani 1 1 d . . . . .
H13 H 0.301364 0.458114 0.658790 0.053 Uiso 1 1 calc R U . . .
C14 C 0.3615(3) 0.3333(2) 0.61586(19) 0.0578(8) Uani 1 1 d . . . . .
H14A H 0.386037 0.310086 0.567231 0.087 Uiso 1 1 calc R U . . .
H14B H 0.297582 0.297045 0.632229 0.087 Uiso 1 1 calc R U . . .
H14C H 0.420850 0.326135 0.652218 0.087 Uiso 1 1 calc R U . . .
C15 C 0.2395(3) 0.4478(2) 0.5523(3) 0.0866(15) Uani 1 1 d . . . . .
H15A H 0.220914 0.514649 0.546794 0.130 Uiso 1 1 calc R U . . .
H15B H 0.174704 0.412927 0.569089 0.130 Uiso 1 1 calc R U . . .
H15C H 0.264118 0.422696 0.504339 0.130 Uiso 1 1 calc R U . . .
C16 C 0.19277(17) 0.65095(14) 0.81937(10) 0.0202(4) Uani 1 1 d . . . . .
C17 C 0.09737(19) 0.59909(16) 0.80662(11) 0.0263(5) Uani 1 1 d . . . . .
C18 C 0.0005(2) 0.63468(18) 0.83588(13) 0.0325(5) Uani 1 1 d . . . . .
H18 H -0.066177 0.601502 0.828026 0.039 Uiso 1 1 calc R U . . .
C19 C -0.00054(19) 0.71748(18) 0.87619(13) 0.0338(5) Uani 1 1 d . . . . .
H19 H -0.067573 0.740316 0.896169 0.041 Uiso 1 1 calc R U . . .
C20 C 0.0946(2) 0.76710(16) 0.88765(12) 0.0300(5) Uani 1 1 d . . . . .
H20 H 0.092292 0.824017 0.915469 0.036 Uiso 1 1 calc R U . . .
C21 C 0.19427(18) 0.73563(14) 0.85930(11) 0.0237(4) Uani 1 1 d . . . . .
C22 C 0.0976(2) 0.50714(17) 0.76338(13) 0.0343(5) Uani 1 1 d . . . . .
H22 H 0.171714 0.499928 0.740228 0.041 Uiso 1 1 calc R U . . .
C23 C 0.0139(4) 0.5081(2) 0.7010(2) 0.0733(11) Uani 1 1 d . . . . .
H23A H -0.060069 0.510453 0.722202 0.110 Uiso 1 1 calc R U . . .
H23B H 0.021816 0.450918 0.670874 0.110 Uiso 1 1 calc R U . . .
H23C H 0.025775 0.563648 0.669530 0.110 Uiso 1 1 calc R U . . .
C24 C 0.0794(3) 0.42321(19) 0.81437(17) 0.0532(8) Uani 1 1 d . . . . .
H24A H 0.135021 0.423268 0.853765 0.080 Uiso 1 1 calc R U . . .
H24B H 0.085186 0.364822 0.785472 0.080 Uiso 1 1 calc R U . . .
H24C H 0.006350 0.427373 0.836765 0.080 Uiso 1 1 calc R U . . .
C25 C 0.2993(2) 0.78991(15) 0.87246(12) 0.0288(5) Uani 1 1 d . . . . .
H25 H 0.353936 0.769362 0.834257 0.035 Uiso 1 1 calc R U . . .
C26 C 0.3461(2) 0.7680(2) 0.94873(15) 0.0481(7) Uani 1 1 d . . . . .
H26A H 0.293504 0.786985 0.987163 0.072 Uiso 1 1 calc R U . . .
H26B H 0.414812 0.802697 0.955616 0.072 Uiso 1 1 calc R U . . .
H26C H 0.360213 0.700205 0.952711 0.072 Uiso 1 1 calc R U . . .
C27 C 0.2835(3) 0.89619(18) 0.86460(16) 0.0483(7) Uani 1 1 d . . . . .
H27A H 0.245420 0.909758 0.817739 0.073 Uiso 1 1 calc R U . . .
H27B H 0.355116 0.927397 0.864573 0.073 Uiso 1 1 calc R U . . .
H27C H 0.239671 0.919635 0.906435 0.073 Uiso 1 1 calc R U . . .
C28 C 0.3263(2) 0.74495(17) 0.55918(13) 0.0339(5) Uani 1 1 d . . . . .
H28 H 0.369(2) 0.706(2) 0.5206(16) 0.047(8) Uiso 1 1 d . . . . .
C29 C 0.2099(2) 0.71884(17) 0.56789(13) 0.0343(5) Uani 1 1 d . . . . .
H29 H 0.179659 0.659516 0.545958 0.041 Uiso 1 1 calc R U . . .
C30 C 0.1567(2) 0.76602(17) 0.62349(14) 0.0334(5) Uani 1 1 d . . . . .
H30 H 0.083(2) 0.7507(17) 0.6394(14) 0.031(6) Uiso 1 1 d . . . . .
C31 C 0.2253(2) 0.83429(16) 0.66361(13) 0.0338(5) Uani 1 1 d . . . . .
H31 H 0.201349 0.857823 0.713512 0.041 Uiso 1 1 calc R U . . .
C32 C 0.2928(2) 0.89617(17) 0.61469(14) 0.0353(6) Uani 1 1 d . . . . .
C33 C 0.3056(3) 0.99301(19) 0.62075(18) 0.0497(7) Uani 1 1 d . . . . .
H33 H 0.266450 1.027330 0.657548 0.060 Uiso 1 1 calc R U . . .
C34 C 0.3775(3) 1.0400(2) 0.5717(2) 0.0638(11) Uani 1 1 d . . . . .
H34 H 0.389010 1.105878 0.576819 0.077 Uiso 1 1 calc R U . . .
C35 C 0.4312(3) 0.9909(3) 0.5163(2) 0.0603(9) Uani 1 1 d . . . . .
H35 H 0.479691 1.022949 0.483568 0.072 Uiso 1 1 calc R U . . .
C36 C 0.4145(2) 0.8957(2) 0.50871(16) 0.0507(8) Uani 1 1 d . . . . .
H36 H 0.449550 0.862554 0.469398 0.061 Uiso 1 1 calc R U . . .
C37 C 0.3468(2) 0.84740(18) 0.55795(14) 0.0354(6) Uani 1 1 d . . . . .

loop_
_atom_site_aniso_label
_atom_site_aniso_U_11
_atom_site_aniso_U_22
_atom_site_aniso_U_33
_atom_site_aniso_U_23
_atom_site_aniso_U_13
_atom_site_aniso_U_12
N1 0.0176(9) 0.0176(8) 0.0203(8) 0.0006(6) 0.0008(7) 0.0006(7)
C1 0.0184(10) 0.0186(9) 0.0202(9) -0.0016(7) 0.0015(8) -0.0008(8)
Be1 0.0269(15) 0.0280(14) 0.0258(13) 0.0048(11) 0.0012(12) 0.0069(12)
N2 0.0190(9) 0.0181(8) 0.0185(7) 0.0000(6) 0.0009(7) 0.0006(7)
C2 0.0222(11) 0.0214(10) 0.0256(10) 0.0037(8) -0.0033(8) 0.0035(9)
C3 0.0259(12) 0.0217(10) 0.0218(10) 0.0047(8) -0.0016(8) 0.0008(9)
C4 0.0196(10) 0.0208(9) 0.0219(10) 0.0019(8) 0.0027(8) 0.0061(8)
C5 0.0227(11) 0.0209(10) 0.0305(11) 0.0044(8) 0.0027(9) 0.0054(9)
C6 0.0339(13) 0.0250(10) 0.0346(12) 0.0075(9) 0.0125(10) 0.0046(10)
C7 0.0435(15) 0.0352(12) 0.0234(11) 0.0047(9) 0.0102(10) 0.0149(12)
C8 0.0373(14) 0.0381(13) 0.0257(11) -0.0085(10) 0.0003(10) 0.0102(11)
C9 0.0225(12) 0.0332(11) 0.0303(11) -0.0069(9) 0.0004(9) 0.0047(10)
C10 0.0263(12) 0.0240(11) 0.0378(12) 0.0000(9) 0.0050(10) -0.0044(10)
C11 0.0399(16) 0.0423(15) 0.0627(18) -0.0064(13) -0.0118(14) 0.0048(13)
C12 0.072(2) 0.0241(12) 0.089(2) -0.0055(14) -0.0334(19) 0.0037(14)
C13 0.0266(13) 0.0599(16) 0.0464(14) -0.0315(13) 0.0080(11) -0.0116(13)
C14 0.0504(19) 0.0622(19) 0.0609(18) 0.0240(16) -0.0066(15) -0.0205(16)
C15 0.0457(19) 0.0390(17) 0.175(4) -0.015(2) -0.049(3) -0.0016(15)
C16 0.0197(11) 0.0226(10) 0.0184(9) 0.0035(8) 0.0022(8) 0.0029(9)
C17 0.0246(12) 0.0310(11) 0.0234(10) 0.0015(9) 0.0011(9) -0.0024(10)
C18 0.0219(12) 0.0442(14) 0.0314(12) 0.0022(10) 0.0026(9) -0.0024(11)
C19 0.0244(12) 0.0445(14) 0.0326(12) 0.0041(11) 0.0082(10) 0.0096(11)
C20 0.0367(14) 0.0262(11) 0.0272(10) 0.0002(9) 0.0068(10) 0.0068(10)
C21 0.0271(12) 0.0225(10) 0.0216(9) 0.0026(8) 0.0027(9) 0.0020(9)
C22 0.0258(13) 0.0390(13) 0.0382(12) -0.0101(10) 0.0066(10) -0.0114(11)
C23 0.105(3) 0.0544(19) 0.061(2) -0.0175(16) -0.037(2) -0.008(2)
C24 0.068(2) 0.0318(13) 0.0599(17) -0.0061(12) 0.0095(16) 0.0007(14)
C25 0.0336(12) 0.0247(10) 0.0280(11) -0.0046(9) 0.0046(10) -0.0047(10)
C26 0.0435(16) 0.0520(16) 0.0486(15) 0.0142(13) -0.0122(13) -0.0200(14)
C27 0.0617(19) 0.0306(13) 0.0527(16) 0.0016(12) -0.0142(14) -0.0136(13)
C28 0.0371(14) 0.0373(12) 0.0271(11) 0.0075(10) 0.0029(10) 0.0120(11)
C29 0.0390(14) 0.0282(11) 0.0355(12) 0.0067(10) -0.0102(11) 0.0017(11)
C30 0.0261(12) 0.0333(12) 0.0409(13) 0.0097(10) -0.0034(11) 0.0038(10)
C31 0.0364(14) 0.0305(12) 0.0344(12) 0.0007(10) -0.0021(10) 0.0098(11)
C32 0.0325(13) 0.0317(12) 0.0418(13) 0.0083(10) -0.0164(11) 0.0056(11)
C33 0.0488(17) 0.0356(13) 0.0648(18) 0.0037(13) -0.0276(15) 0.0028(13)
C34 0.056(2) 0.0427(16) 0.093(3) 0.0343(18) -0.047(2) -0.0212(16)
C35 0.0381(17) 0.066(2) 0.077(2) 0.0401(19) -0.0170(16) -0.0115(16)
C36 0.0352(15) 0.0652(18) 0.0517(16) 0.0317(14) -0.0056(13) 0.0023(14)
C37 0.0279(13) 0.0413(13) 0.0370(12) 0.0154(11) -0.0074(10) 0.0056(11)

loop_
_atom_type_symbol
_atom_type_description
_atom_type_scat_dispersion_real
_atom_type_scat_dispersion_imag
_atom_type_scat_source
C C 0.0033 0.0016 'International Tables Vol C Tables 4.2.6.8 and 6.1.1.4'
H H 0.0000 0.0000 'International Tables Vol C Tables 4.2.6.8 and 6.1.1.4'
Be Be 0.0005 0.0002 'International Tables Vol C Tables 4.2.6.8 and 6.1.1.4'
N N 0.0061 0.0033 'International Tables Vol C Tables 4.2.6.8 and 6.1.1.4'

loop_
_geom_angle_atom_site_label_1
_geom_angle_atom_site_label_2
_geom_angle_atom_site_label_3
_geom_angle
_geom_angle_site_symmetry_1
_geom_angle_site_symmetry_3
_geom_angle_publ_flag
C1 N1 C2 111.45(16) . . ?
C1 N1 C4 122.38(16) . . ?
C2 N1 C4 125.73(17) . . ?
N1 C1 N2 104.13(16) . . ?
N1 C1 Be1 124.74(17) . . ?
N2 C1 Be1 130.06(18) . . ?
C1 Be1 C31 135.01(19) . . ?
C1 Be1 C28 134.2(2) . . ?
C31 Be1 C28 89.31(16) . . ?
C1 Be1 C30 134.6(2) . . ?
C31 Be1 C30 46.91(13) . . ?
C28 Be1 C30 80.60(15) . . ?
C1 Be1 C29 134.4(2) . . ?
C31 Be1 C29 80.32(15) . . ?
C28 Be1 C29 47.06(13) . . ?
C30 Be1 C29 43.11(13) . . ?
C1 N2 C3 110.91(17) . . ?
C1 N2 C16 123.55(17) . . ?
C3 N2 C16 125.04(16) . . ?
C3 C2 N1 106.48(18) . . ?
C3 C2 H2 126.8 . . ?
N1 C2 H2 126.8 . . ?
C2 C3 N2 107.03(17) . . ?
C2 C3 H3 126.5 . . ?
N2 C3 H3 126.5 . . ?
C5 C4 C9 123.36(19) . . ?
C5 C4 N1 119.06(18) . . ?
C9 C4 N1 117.55(18) . . ?
C4 C5 C6 116.8(2) . . ?
C4 C5 C10 122.87(19) . . ?
C6 C5 C10 120.3(2) . . ?
C7 C6 C5 120.9(2) . . ?
C7 C6 H6 119.5 . . ?
C5 C6 H6 119.5 . . ?
C8 C7 C6 120.8(2) . . ?
C8 C7 H7 119.6 . . ?
C6 C7 H7 119.6 . . ?
C7 C8 C9 120.7(2) . . ?
C7 C8 H8 119.6 . . ?
C9 C8 H8 119.6 . . ?
C8 C9 C4 117.3(2) . . ?
C8 C9 C13 120.0(2) . . ?
C4 C9 C13 122.7(2) . . ?
C5 C10 C12 111.2(2) . . ?
C5 C10 C11 111.5(2) . . ?
C12 C10 C11 110.4(2) . . ?
C5 C10 H10 107.8 . . ?
C12 C10 H10 107.8 . . ?
C11 C10 H10 107.8 . . ?
C10 C11 H11A 109.5 . . ?
C10 C11 H11B 109.5 . . ?
H11A C11 H11B 109.5 . . ?
C10 C11 H11C 109.5 . . ?
H11A C11 H11C 109.5 . . ?
H11B C11 H11C 109.5 . . ?
C10 C12 H12A 109.5 . . ?
C10 C12 H12B 109.5 . . ?
H12A C12 H12B 109.5 . . ?
C10 C12 H12C 109.5 . . ?
H12A C12 H12C 109.5 . . ?
H12B C12 H12C 109.5 . . ?
C15 C13 C9 111.8(3) . . ?
C15 C13 C14 109.1(2) . . ?
C9 C13 C14 112.1(2) . . ?
C15 C13 H13 107.9 . . ?
C9 C13 H13 107.9 . . ?
C14 C13 H13 107.9 . . ?
C13 C14 H14A 109.5 . . ?
C13 C14 H14B 109.5 . . ?
H14A C14 H14B 109.5 . . ?
C13 C14 H14C 109.5 . . ?
H14A C14 H14C 109.5 . . ?
H14B C14 H14C 109.5 . . ?
C13 C15 H15A 109.5 . . ?
C13 C15 H15B 109.5 . . ?
H15A C15 H15B 109.5 . . ?
C13 C15 H15C 109.5 . . ?
H15A C15 H15C 109.5 . . ?
H15B C15 H15C 109.5 . . ?
C17 C16 C21 123.2(2) . . ?
C17 C16 N2 117.84(17) . . ?
C21 C16 N2 118.96(19) . . ?
C18 C17 C16 117.1(2) . . ?
C18 C17 C22 120.5(2) . . ?
C16 C17 C22 122.3(2) . . ?
C19 C18 C17 121.0(2) . . ?
C19 C18 H18 119.5 . . ?
C17 C18 H18 119.5 . . ?
C20 C19 C18 120.5(2) . . ?
C20 C19 H19 119.7 . . ?
C18 C19 H19 119.7 . . ?
C19 C20 C21 121.3(2) . . ?
C19 C20 H20 119.4 . . ?
C21 C20 H20 119.4 . . ?
C20 C21 C16 116.8(2) . . ?
C20 C21 C25 121.30(19) . . ?
C16 C21 C25 121.87(19) . . ?
C23 C22 C17 111.6(2) . . ?
C23 C22 C24 110.7(2) . . ?
C17 C22 C24 111.43(19) . . ?
C23 C22 H22 107.6 . . ?
C17 C22 H22 107.6 . . ?
C24 C22 H22 107.6 . . ?
C22 C23 H23A 109.5 . . ?
C22 C23 H23B 109.5 . . ?
H23A C23 H23B 109.5 . . ?
C22 C23 H23C 109.5 . . ?
H23A C23 H23C 109.5 . . ?
H23B C23 H23C 109.5 . . ?
C22 C24 H24A 109.5 . . ?
C22 C24 H24B 109.5 . . ?
H24A C24 H24B 109.5 . . ?
C22 C24 H24C 109.5 . . ?
H24A C24 H24C 109.5 . . ?
H24B C24 H24C 109.5 . . ?
C21 C25 C26 110.83(19) . . ?
C21 C25 C27 112.4(2) . . ?
C26 C25 C27 109.5(2) . . ?
C21 C25 H25 108.0 . . ?
C26 C25 H25 108.0 . . ?
C27 C25 H25 108.0 . . ?
C25 C26 H26A 109.5 . . ?
C25 C26 H26B 109.5 . . ?
H26A C26 H26B 109.5 . . ?
C25 C26 H26C 109.5 . . ?
H26A C26 H26C 109.5 . . ?
H26B C26 H26C 109.5 . . ?
C25 C27 H27A 109.5 . . ?
C25 C27 H27B 109.5 . . ?
H27A C27 H27B 109.5 . . ?
C25 C27 H27C 109.5 . . ?
H27A C27 H27C 109.5 . . ?
H27B C27 H27C 109.5 . . ?
C29 C28 C37 114.4(2) . . ?
C29 C28 Be1 67.42(16) . . ?
C37 C28 Be1 105.03(19) . . ?
C29 C28 H28 115.0(16) . . ?
C37 C28 H28 115.9(16) . . ?
Be1 C28 H28 130.2(16) . . ?
C30 C29 C28 114.3(2) . . ?
C30 C29 Be1 68.33(17) . . ?
C28 C29 Be1 65.52(16) . . ?
C30 C29 H29 121.7 . . ?
C28 C29 H29 121.7 . . ?
Be1 C29 H29 121.7 . . ?
C29 C30 C31 114.3(2) . . ?
C29 C30 Be1 68.56(17) . . ?
C31 C30 Be1 65.64(16) . . ?
C29 C30 H30 123.1(15) . . ?
C31 C30 H30 122.2(15) . . ?
Be1 C30 H30 129.8(15) . . ?
C30 C31 C32 114.5(2) . . ?
C30 C31 Be1 67.45(16) . . ?
C32 C31 Be1 104.34(19) . . ?
C30 C31 H31 119.5 . . ?
C32 C31 H31 119.5 . . ?
Be1 C31 H31 119.5 . . ?
C33 C32 C37 119.6(3) . . ?
C33 C32 C31 126.9(3) . . ?
C37 C32 C31 113.5(2) . . ?
C32 C33 C34 119.3(3) . . ?
C32 C33 H33 120.3 . . ?
C34 C33 H33 120.3 . . ?
C35 C34 C33 120.5(3) . . ?
C35 C34 H34 119.8 . . ?
C33 C34 H34 119.8 . . ?
C36 C35 C34 119.9(3) . . ?
C36 C35 H35 120.1 . . ?
C34 C35 H35 120.1 . . ?
C35 C36 C37 120.6(3) . . ?
C35 C36 H36 119.7 . . ?
C37 C36 H36 119.7 . . ?
C36 C37 C32 120.0(3) . . ?
C36 C37 C28 126.6(3) . . ?
C32 C37 C28 113.4(2) . . ?

loop_
_geom_bond_atom_site_label_1
_geom_bond_atom_site_label_2
_geom_bond_distance
_geom_bond_site_symmetry_2
_geom_bond_publ_flag
N1 C1 1.355(3) . ?
N1 C2 1.380(3) . ?
N1 C4 1.444(2) . ?
C1 N2 1.357(3) . ?
C1 Be1 1.741(3) . ?
Be1 C31 1.832(4) . ?
Be1 C28 1.834(4) . ?
Be1 C30 1.858(4) . ?
Be1 C29 1.860(4) . ?
N2 C3 1.382(3) . ?
N2 C16 1.443(3) . ?
C2 C3 1.342(3) . ?
C2 H2 0.9500 . ?
C3 H3 0.9500 . ?
C4 C5 1.393(3) . ?
C4 C9 1.395(3) . ?
C5 C6 1.395(3) . ?
C5 C10 1.517(3) . ?
C6 C7 1.380(4) . ?
C6 H6 0.9500 . ?
C7 C8 1.375(4) . ?
C7 H7 0.9500 . ?
C8 C9 1.391(3) . ?
C8 H8 0.9500 . ?
C9 C13 1.523(4) . ?
C10 C12 1.517(3) . ?
C10 C11 1.519(4) . ?
C10 H10 1.0000 . ?
C11 H11A 0.9800 . ?
C11 H11B 0.9800 . ?
C11 H11C 0.9800 . ?
C12 H12A 0.9800 . ?
C12 H12B 0.9800 . ?
C12 H12C 0.9800 . ?
C13 C15 1.520(4) . ?
C13 C14 1.526(4) . ?
C13 H13 1.0000 . ?
C14 H14A 0.9800 . ?
C14 H14B 0.9800 . ?
C14 H14C 0.9800 . ?
C15 H15A 0.9800 . ?
C15 H15B 0.9800 . ?
C15 H15C 0.9800 . ?
C16 C17 1.396(3) . ?
C16 C21 1.399(3) . ?
C17 C18 1.389(3) . ?
C17 C22 1.518(3) . ?
C18 C19 1.380(4) . ?
C18 H18 0.9500 . ?
C19 C20 1.373(4) . ?
C19 H19 0.9500 . ?
C20 C21 1.392(3) . ?
C20 H20 0.9500 . ?
C21 C25 1.514(3) . ?
C22 C23 1.517(4) . ?
C22 C24 1.518(4) . ?
C22 H22 1.0000 . ?
C23 H23A 0.9800 . ?
C23 H23B 0.9800 . ?
C23 H23C 0.9800 . ?
C24 H24A 0.9800 . ?
C24 H24B 0.9800 . ?
C24 H24C 0.9800 . ?
C25 C26 1.516(4) . ?
C25 C27 1.527(3) . ?
C25 H25 1.0000 . ?
C26 H26A 0.9800 . ?
C26 H26B 0.9800 . ?
C26 H26C 0.9800 . ?
C27 H27A 0.9800 . ?
C27 H27B 0.9800 . ?
C27 H27C 0.9800 . ?
C28 C29 1.475(4) . ?
C28 C37 1.475(4) . ?
C28 H28 1.03(3) . ?
C29 C30 1.366(4) . ?
C29 H29 1.0000 . ?
C30 C31 1.469(4) . ?
C30 H30 0.97(3) . ?
C31 C32 1.490(4) . ?
C31 H31 1.0000 . ?
C32 C33 1.387(4) . ?
C32 C37 1.397(4) . ?
C33 C34 1.410(5) . ?
C33 H33 0.9500 . ?
C34 C35 1.379(5) . ?
C34 H34 0.9500 . ?
C35 C36 1.373(5) . ?
C35 H35 0.9500 . ?
C36 C37 1.391(4) . ?
C36 H36 0.9500 . ?

loop_
_geom_torsion_atom_site_label_1
_geom_torsion_atom_site_label_2
_geom_torsion_atom_site_label_3
_geom_torsion_atom_site_label_4
_geom_torsion
_geom_torsion_site_symmetry_1
_geom_torsion_site_symmetry_2
_geom_torsion_site_symmetry_3
_geom_torsion_site_symmetry_4
_geom_torsion_publ_flag
C2 N1 C1 N2 0.0(2) . . . . ?
C4 N1 C1 N2 172.85(17) . . . . ?
C2 N1 C1 Be1 169.17(19) . . . . ?
C4 N1 C1 Be1 -18.0(3) . . . . ?
N1 C1 Be1 C31 -145.3(2) . . . . ?
N2 C1 Be1 C31 20.9(4) . . . . ?
N1 C1 Be1 C28 16.6(4) . . . . ?
N2 C1 Be1 C28 -177.2(2) . . . . ?
N1 C1 Be1 C30 146.4(2) . . . . ?
N2 C1 Be1 C30 -47.4(4) . . . . ?
N1 C1 Be1 C29 84.4(3) . . . . ?
N2 C1 Be1 C29 -109.4(3) . . . . ?
N1 C1 N2 C3 0.0(2) . . . . ?
Be1 C1 N2 C3 -168.3(2) . . . . ?
N1 C1 N2 C16 -172.26(17) . . . . ?
Be1 C1 N2 C16 19.4(3) . . . . ?
C1 N1 C2 C3 0.0(2) . . . . ?
C4 N1 C2 C3 -172.57(18) . . . . ?
N1 C2 C3 N2 0.0(2) . . . . ?
C1 N2 C3 C2 0.0(2) . . . . ?
C16 N2 C3 C2 172.10(18) . . . . ?
C1 N1 C4 C5 97.1(2) . . . . ?
C2 N1 C4 C5 -91.1(2) . . . . ?
C1 N1 C4 C9 -81.0(2) . . . . ?
C2 N1 C4 C9 90.8(2) . . . . ?
C9 C4 C5 C6 1.7(3) . . . . ?
N1 C4 C5 C6 -176.32(18) . . . . ?
C9 C4 C5 C10 -178.2(2) . . . . ?
N1 C4 C5 C10 3.8(3) . . . . ?
C4 C5 C6 C7 -0.4(3) . . . . ?
C10 C5 C6 C7 179.5(2) . . . . ?
C5 C6 C7 C8 -0.7(4) . . . . ?
C6 C7 C8 C9 0.7(4) . . . . ?
C7 C8 C9 C4 0.5(3) . . . . ?
C7 C8 C9 C13 -178.5(2) . . . . ?
C5 C4 C9 C8 -1.7(3) . . . . ?
N1 C4 C9 C8 176.31(19) . . . . ?
C5 C4 C9 C13 177.2(2) . . . . ?
N1 C4 C9 C13 -4.8(3) . . . . ?
C4 C5 C10 C12 -113.1(3) . . . . ?
C6 C5 C10 C12 67.0(3) . . . . ?
C4 C5 C10 C11 123.1(2) . . . . ?
C6 C5 C10 C11 -56.7(3) . . . . ?
C8 C9 C13 C15 -55.0(3) . . . . ?
C4 C9 C13 C15 126.1(3) . . . . ?
C8 C9 C13 C14 67.8(3) . . . . ?
C4 C9 C13 C14 -111.1(3) . . . . ?
C1 N2 C16 C17 85.2(2) . . . . ?
C3 N2 C16 C17 -85.9(2) . . . . ?
C1 N2 C16 C21 -94.7(2) . . . . ?
C3 N2 C16 C21 94.1(2) . . . . ?
C21 C16 C17 C18 -0.3(3) . . . . ?
N2 C16 C17 C18 179.72(18) . . . . ?
C21 C16 C17 C22 -179.8(2) . . . . ?
N2 C16 C17 C22 0.3(3) . . . . ?
C16 C17 C18 C19 -0.4(3) . . . . ?
C22 C17 C18 C19 179.1(2) . . . . ?
C17 C18 C19 C20 0.6(4) . . . . ?
C18 C19 C20 C21 -0.1(3) . . . . ?
C19 C20 C21 C16 -0.6(3) . . . . ?
C19 C20 C21 C25 -179.5(2) . . . . ?
C17 C16 C21 C20 0.8(3) . . . . ?
N2 C16 C21 C20 -179.24(18) . . . . ?
C17 C16 C21 C25 179.69(19) . . . . ?
N2 C16 C21 C25 -0.3(3) . . . . ?
C18 C17 C22 C23 52.8(3) . . . . ?
C16 C17 C22 C23 -127.8(3) . . . . ?
C18 C17 C22 C24 -71.6(3) . . . . ?
C16 C17 C22 C24 107.8(3) . . . . ?
C20 C21 C25 C26 81.3(3) . . . . ?
C16 C21 C25 C26 -97.5(2) . . . . ?
C20 C21 C25 C27 -41.5(3) . . . . ?
C16 C21 C25 C27 139.6(2) . . . . ?
C1 Be1 C28 C29 115.3(3) . . . . ?
C31 Be1 C28 C29 -77.38(17) . . . . ?
C30 Be1 C28 C29 -31.05(15) . . . . ?
C1 Be1 C28 C37 -134.1(3) . . . . ?
C31 Be1 C28 C37 33.2(2) . . . . ?
C30 Be1 C28 C37 79.5(2) . . . . ?
C29 Be1 C28 C37 110.6(2) . . . . ?
C37 C28 C29 C30 -47.5(3) . . . . ?
Be1 C28 C29 C30 49.4(2) . . . . ?
C37 C28 C29 Be1 -96.9(2) . . . . ?
C1 Be1 C29 C30 113.1(3) . . . . ?
C31 Be1 C29 C30 -33.71(16) . . . . ?
C28 Be1 C29 C30 -131.9(2) . . . . ?
C1 Be1 C29 C28 -115.0(3) . . . . ?
C31 Be1 C29 C28 98.17(17) . . . . ?
C30 Be1 C29 C28 131.9(2) . . . . ?
C28 C29 C30 C31 0.4(3) . . . . ?
Be1 C29 C30 C31 48.5(2) . . . . ?
C28 C29 C30 Be1 -48.03(19) . . . . ?
C1 Be1 C30 C29 -112.6(3) . . . . ?
C31 Be1 C30 C29 131.5(2) . . . . ?
C28 Be1 C30 C29 33.54(16) . . . . ?
C1 Be1 C30 C31 115.9(3) . . . . ?
C28 Be1 C30 C31 -97.94(18) . . . . ?
C29 Be1 C30 C31 -131.5(2) . . . . ?
C29 C30 C31 C32 46.2(3) . . . . ?
Be1 C30 C31 C32 96.1(2) . . . . ?
C29 C30 C31 Be1 -49.9(2) . . . . ?
C1 Be1 C31 C30 -115.1(3) . . . . ?
C28 Be1 C31 C30 77.74(18) . . . . ?
C29 Be1 C31 C30 31.29(15) . . . . ?
C1 Be1 C31 C32 134.0(3) . . . . ?
C28 Be1 C31 C32 -33.2(2) . . . . ?
C30 Be1 C31 C32 -110.9(2) . . . . ?
C29 Be1 C31 C32 -79.61(19) . . . . ?
C30 C31 C32 C33 134.2(3) . . . . ?
Be1 C31 C32 C33 -154.4(2) . . . . ?
C30 C31 C32 C37 -45.9(3) . . . . ?
Be1 C31 C32 C37 25.5(3) . . . . ?
C37 C32 C33 C34 -3.1(4) . . . . ?
C31 C32 C33 C34 176.7(2) . . . . ?
C32 C33 C34 C35 2.6(4) . . . . ?
C33 C34 C35 C36 0.2(4) . . . . ?
C34 C35 C36 C37 -2.3(4) . . . . ?
C35 C36 C37 C32 1.7(4) . . . . ?
C35 C36 C37 C28 -176.3(3) . . . . ?
C33 C32 C37 C36 1.1(4) . . . . ?
C31 C32 C37 C36 -178.8(2) . . . . ?
C33 C32 C37 C28 179.3(2) . . . . ?
C31 C32 C37 C28 -0.6(3) . . . . ?
C29 C28 C37 C36 -134.9(3) . . . . ?
Be1 C28 C37 C36 153.4(2) . . . . ?
C29 C28 C37 C32 46.9(3) . . . . ?
Be1 C28 C37 C32 -24.7(3) . . . . ?
